data_7002777
loop_
_publ_author_name
'Sabiah, Shahulhameed'
'Varghese, Babu'
'Murthy, Narasimha N.'

_publ_section_title
;
 Mononuclear [(BP)2MX]n+ (M = Cu2+, Co2+, Zn2+; X = OH2, Cl&#x2212;)
 complexes with a new biphenyl appended N-bidentate ligand: structural,
 spectroscopic, solution equilibrium and ligand dynamic studies
;
_journal_coden_ASTM DTARAF
_journal_issue 44
_journal_name_full 'Dalton Transactions'
_journal_page_first 9770
_journal_page_last 9780
_journal_paper_doi 10.1039/b910519k
_journal_year 2009
_chemical_formula_sum 'C40 H37 Cl2 Cu N4 O4.5'
_chemical_formula_weight 780.18
_space_group_IT_number 61
_symmetry_cell_setting orthorhombic
_symmetry_space_group_name_Hall '-P 2ac 2ab'
_symmetry_space_group_name_H-M 'P b c a'
_atom_sites_solution_hydrogens geom
_atom_sites_solution_primary direct
_atom_sites_solution_secondary difmap
_audit_creation_method SHELXL-97
_cell_angle_alpha 90.00
_cell_angle_beta 90.00
_cell_angle_gamma 90.00
_cell_formula_units_Z 8
_cell_length_a 9.342(2)
_cell_length_b 21.1380(19)
_cell_length_c 37.486(6)
_cell_measurement_reflns_used 25
_cell_measurement_temperature 293(2)
_cell_measurement_theta_max 30
_cell_measurement_theta_min 20
_cell_volume 7402(2)
_computing_cell_refinement 'cad4 programs'
_computing_data_collection 'cad4 programs'
_computing_data_reduction 'XCAD4 (WINGX)'
_computing_molecular_graphics 'ORTEP3 (WINGX)'
_computing_publication_material 'SHELXL-97 (Sheldrick, 1997)'
_computing_structure_refinement 'SHELXL-97 (Sheldrick, 1997)'
_computing_structure_solution 'SIR92 (WINGX)'
_diffrn_ambient_temperature 293(2)
_diffrn_measured_fraction_theta_full 0.997
_diffrn_measured_fraction_theta_max 0.997
_diffrn_measurement_device_type 'CAD4 diffractometer'
_diffrn_measurement_method '\w-2\t scan'
_diffrn_radiation_monochromator graphite
_diffrn_radiation_source 'fine-focus sealed tube'
_diffrn_radiation_type CuK\a
_diffrn_radiation_wavelength 1.54180
_diffrn_reflns_av_R_equivalents 0.0000
_diffrn_reflns_av_sigmaI/netI 0.0241
_diffrn_reflns_limit_h_max 10
_diffrn_reflns_limit_h_min -11
_diffrn_reflns_limit_k_max 25
_diffrn_reflns_limit_k_min -11
_diffrn_reflns_limit_l_max 45
_diffrn_reflns_limit_l_min 0
_diffrn_reflns_number 6723
_diffrn_reflns_theta_full 67.97
_diffrn_reflns_theta_max 67.97
_diffrn_reflns_theta_min 2.36
_diffrn_standards_decay_% 0
_diffrn_standards_interval_time 3600
_diffrn_standards_number 2
_exptl_absorpt_coefficient_mu 2.554
_exptl_absorpt_correction_T_max 0.9981
_exptl_absorpt_correction_T_min 0.7470
_exptl_absorpt_correction_type psi-scan
_exptl_absorpt_process_details
;
North A.C.T., Phillips D.C. & Mathews F.S. (1968)
Acta. Cryst. A24, 351
Number of psi-scan sets used was 2
Theta correction was applied.
Averaged transmission function was used.
No Fourier smoothing was applied.
;
_exptl_crystal_colour green
_exptl_crystal_density_diffrn 1.400
_exptl_crystal_density_method 'not measured'
_exptl_crystal_description plate
_exptl_crystal_F_000 3232
_exptl_crystal_size_max 0.3
_exptl_crystal_size_mid 0.2
_exptl_crystal_size_min 0.2
_refine_diff_density_max 0.482
_refine_diff_density_min -0.457
_refine_diff_density_rms 0.070
_refine_ls_extinction_coef 0.00029(5)
_refine_ls_extinction_expression Fc^*^=kFc[1+0.001xFc^2^\l^3^/sin(2\q)]^-1/4^
_refine_ls_extinction_method SHELXL
_refine_ls_goodness_of_fit_ref 1.042
_refine_ls_hydrogen_treatment mixed
_refine_ls_matrix_type full
_refine_ls_number_parameters 522
_refine_ls_number_reflns 6723
_refine_ls_number_restraints 31
_refine_ls_restrained_S_all 1.042
_refine_ls_R_factor_all 0.0763
_refine_ls_R_factor_gt 0.0539
_refine_ls_shift/su_max 0.001
_refine_ls_shift/su_mean 0.000
_refine_ls_structure_factor_coef Fsqd
_refine_ls_weighting_details 'calc w=1/[\s^2^(Fo^2^)+(0.0980P)^2^+2.4841P] where P=(Fo^2^+2Fc^2^)/3'
_refine_ls_weighting_scheme calc
_refine_ls_wR_factor_gt 0.1449
_refine_ls_wR_factor_ref 0.1624
_reflns_number_gt 4847
_reflns_number_total 6723
_reflns_threshold_expression >2sigma(I)
_cod_data_source_file B910519K.txt
_cod_data_source_block 645339
_cod_original_sg_symbol_H-M Pbca
_cod_original_formula_sum 'C40 H37 Cl2 Cu N4 O4.50'
_cod_database_code 7002777

loop_
_symmetry_equiv_pos_as_xyz
'x, y, z'
'-x+1/2, -y, z+1/2'
'x+1/2, -y+1/2, -z'
'-x, y+1/2, -z+1/2'
'-x, -y, -z'
'x-1/2, y, -z-1/2'
'-x-1/2, y-1/2, z'
'x, -y-1/2, z-1/2'

loop_
_atom_site_label
_atom_site_type_symbol
_atom_site_fract_x
_atom_site_fract_y
_atom_site_fract_z
_atom_site_U_iso_or_equiv
_atom_site_adp_type
_atom_site_occupancy
_atom_site_symmetry_multiplicity
_atom_site_calc_flag
_atom_site_refinement_flags
_atom_site_disorder_assembly
_atom_site_disorder_group
C1 C 0.1595(3) 0.06848(18) 0.68642(9) 0.0629(8) Uani 1 1 d . . .
H1A H 0.1127 0.0983 0.7022 0.076 Uiso 1 1 calc R . .
H1B H 0.0895 0.0549 0.6689 0.076 Uiso 1 1 calc R . .
C2 C 0.2053(3) 0.0120(2) 0.70784(8) 0.0670(9) Uani 1 1 d . . .
C3 C 0.1660(4) -0.0490(2) 0.69788(11) 0.0793(11) Uani 1 1 d . . .
H3 H 0.1158 -0.0551 0.6767 0.095 Uiso 1 1 calc R . .
C4 C 0.1997(5) -0.1005(2) 0.71858(13) 0.0989(14) Uani 1 1 d . . .
H4 H 0.1720 -0.1407 0.7112 0.119 Uiso 1 1 calc R . .
C5 C 0.2729(6) -0.0936(3) 0.74969(16) 0.1111(17) Uani 1 1 d . . .
H5 H 0.2965 -0.1288 0.7634 0.133 Uiso 1 1 calc R . .
C6 C 0.3115(5) -0.0340(3) 0.76069(11) 0.0999(16) Uani 1 1 d . . .
H6 H 0.3607 -0.0293 0.7821 0.120 Uiso 1 1 calc R . .
C7 C 0.2782(4) 0.0208(2) 0.74020(9) 0.0749(10) Uani 1 1 d . . .
C8 C 0.3189(4) 0.0845(2) 0.75156(9) 0.0767(11) Uani 1 1 d . . .
C9 C 0.2928(4) 0.1048(3) 0.78649(10) 0.0973(16) Uani 1 1 d . . .
H9 H 0.2528 0.0772 0.8030 0.117 Uiso 1 1 calc R . .
C10 C 0.3261(5) 0.1655(4) 0.79633(13) 0.117(2) Uani 1 1 d . . .
H10 H 0.3068 0.1783 0.8196 0.140 Uiso 1 1 calc R . .
C11 C 0.3871(6) 0.2080(3) 0.77317(15) 0.1122(18) Uani 1 1 d . . .
H11 H 0.4083 0.2489 0.7805 0.135 Uiso 1 1 calc R . .
C12 C 0.4168(4) 0.1884(2) 0.73800(11) 0.0852(12) Uani 1 1 d . . .
H12 H 0.4598 0.2161 0.7220 0.102 Uiso 1 1 calc R . .
C13 C 0.3818(4) 0.12781(19) 0.72745(9) 0.0675(9) Uani 1 1 d . . .
C14 C 0.4109(3) 0.10544(17) 0.68990(8) 0.0573(8) Uani 1 1 d . . .
H14A H 0.4794 0.1338 0.6788 0.069 Uiso 1 1 calc R . .
H14B H 0.4542 0.0638 0.6909 0.069 Uiso 1 1 calc R . .
C15 C 0.2320(4) 0.16672(16) 0.65795(9) 0.0627(8) Uani 1 1 d . . .
H15A H 0.3144 0.1927 0.6521 0.075 Uiso 1 1 calc R . .
H15B H 0.1844 0.1855 0.6784 0.075 Uiso 1 1 calc R . .
C16 C 0.1307(3) 0.16571(15) 0.62667(9) 0.0567(7) Uani 1 1 d . . .
C17 C 0.0277(4) 0.21124(17) 0.62100(11) 0.0726(10) Uani 1 1 d . . .
H17 H 0.0137 0.2436 0.6375 0.087 Uiso 1 1 calc R . .
C18 C -0.0543(4) 0.2080(2) 0.59042(12) 0.0801(11) Uani 1 1 d . . .
H18 H -0.1234 0.2387 0.5859 0.096 Uiso 1 1 calc R . .
C19 C -0.0334(4) 0.1597(2) 0.56688(11) 0.0768(10) Uani 1 1 d . . .
H19 H -0.0874 0.1571 0.5461 0.092 Uiso 1 1 calc R . .
C20 C 0.0686(4) 0.11484(19) 0.57444(9) 0.0689(9) Uani 1 1 d . . .
H20 H 0.0812 0.0811 0.5588 0.083 Uiso 1 1 calc R . .
C21 C 0.4617(3) 0.04358(13) 0.54513(7) 0.0477(6) Uani 1 1 d . . .
H21A H 0.4454 0.0026 0.5560 0.057 Uiso 1 1 calc R . .
H21B H 0.5585 0.0437 0.5358 0.057 Uiso 1 1 calc R . .
C22 C 0.3593(3) 0.05127(14) 0.51457(8) 0.0501(7) Uani 1 1 d . . .
C23 C 0.2471(4) 0.00869(18) 0.50946(9) 0.0653(9) Uani 1 1 d . . .
H23 H 0.2308 -0.0233 0.5260 0.078 Uiso 1 1 calc R . .
C24 C 0.1594(4) 0.0143(2) 0.47944(11) 0.0832(13) Uani 1 1 d . . .
H24 H 0.0850 -0.0143 0.4761 0.100 Uiso 1 1 calc R . .
C25 C 0.1818(4) 0.0615(2) 0.45482(11) 0.0816(12) Uani 1 1 d . . .
H25 H 0.1207 0.0659 0.4354 0.098 Uiso 1 1 calc R . .
C26 C 0.2942(4) 0.10186(19) 0.45918(9) 0.0692(9) Uani 1 1 d . . .
H26 H 0.3114 0.1327 0.4420 0.083 Uiso 1 1 calc R . .
C27 C 0.3844(3) 0.09801(15) 0.48898(8) 0.0522(7) Uani 1 1 d . . .
C28 C 0.5019(3) 0.14335(14) 0.49374(8) 0.0517(7) Uani 1 1 d . . .
C29 C 0.5940(4) 0.15899(17) 0.46587(9) 0.0698(9) Uani 1 1 d . . .
H29 H 0.5831 0.1397 0.4437 0.084 Uiso 1 1 calc R . .
C30 C 0.7018(5) 0.2032(2) 0.47093(11) 0.0843(12) Uani 1 1 d . . .
H30 H 0.7639 0.2127 0.4523 0.101 Uiso 1 1 calc R . .
C31 C 0.7175(4) 0.23278(19) 0.50286(11) 0.0787(11) Uani 1 1 d . . .
H31 H 0.7891 0.2629 0.5059 0.094 Uiso 1 1 calc R . .
C32 C 0.6274(4) 0.21828(15) 0.53085(9) 0.0618(8) Uani 1 1 d . . .
H32 H 0.6382 0.2390 0.5526 0.074 Uiso 1 1 calc R . .
C33 C 0.5210(3) 0.17306(13) 0.52695(8) 0.0488(6) Uani 1 1 d . . .
C34 C 0.4224(3) 0.15653(13) 0.55747(8) 0.0484(6) Uani 1 1 d . . .
H34A H 0.4319 0.1885 0.5759 0.058 Uiso 1 1 calc R . .
H34B H 0.3244 0.1576 0.5490 0.058 Uiso 1 1 calc R . .
C35 C 0.5885(3) 0.09475(14) 0.59334(8) 0.0508(7) Uani 1 1 d . . .
H35A H 0.5910 0.1316 0.6088 0.061 Uiso 1 1 calc R . .
H35B H 0.6673 0.0979 0.5766 0.061 Uiso 1 1 calc R . .
C36 C 0.6048(3) 0.03598(14) 0.61531(7) 0.0510(7) Uani 1 1 d . . .
C37 C 0.7355(4) 0.00903(16) 0.62294(9) 0.0607(8) Uani 1 1 d . . .
H37 H 0.8197 0.0276 0.6149 0.073 Uiso 1 1 calc R . .
C38 C 0.7394(5) -0.04614(17) 0.64279(9) 0.0736(10) Uani 1 1 d . . .
H38 H 0.8263 -0.0653 0.6482 0.088 Uiso 1 1 calc R . .
C39 C 0.6148(5) -0.07166(18) 0.65418(10) 0.0798(11) Uani 1 1 d . . .
H39 H 0.6160 -0.1087 0.6675 0.096 Uiso 1 1 calc R . .
C40 C 0.4868(5) -0.04333(16) 0.64622(9) 0.0721(10) Uani 1 1 d . . .
H40 H 0.4020 -0.0616 0.6542 0.087 Uiso 1 1 calc R . .
N1 N 0.2801(2) 0.10232(12) 0.66717(6) 0.0522(6) Uani 1 1 d . . .
N2 N 0.1504(3) 0.11856(13) 0.60375(7) 0.0568(6) Uani 1 1 d . . .
N3 N 0.4509(2) 0.09327(10) 0.57353(6) 0.0423(5) Uani 1 1 d . . .
N4 N 0.4819(3) 0.01058(12) 0.62704(7) 0.0575(6) Uani 1 1 d . . .
O5 O 0.2395(12) 0.3269(4) 0.6220(3) 0.154(3) Uani 0.50 1 d PD . .
Cl1 Cl 0.16362(11) -0.02928(4) 0.60124(2) 0.0744(3) Uani 1 1 d . . .
Cl2 Cl 0.6211(6) 0.2883(4) 0.64322(19) 0.0732(12) Uani 0.50 1 d PD A 1
O1 O 0.5229(18) 0.3203(9) 0.6629(5) 0.186(8) Uani 0.50 1 d PD A 1
O2 O 0.607(2) 0.3193(7) 0.6108(3) 0.181(8) Uani 0.50 1 d PD A 1
O3 O 0.568(3) 0.2271(6) 0.6426(6) 0.136(8) Uani 0.50 1 d PD A 1
O4 O 0.7548(9) 0.2915(4) 0.6585(3) 0.153(4) Uani 0.50 1 d PD A 1
Cl2' Cl 0.5765(6) 0.2880(4) 0.63695(19) 0.0801(14) Uani 0.50 1 d PD B 2
O1' O 0.585(2) 0.3221(6) 0.6683(3) 0.157(8) Uani 0.50 1 d PD B 2
O2' O 0.6730(18) 0.3124(6) 0.6122(3) 0.168(8) Uani 0.50 1 d PD B 2
O3' O 0.601(3) 0.2232(6) 0.6389(5) 0.116(6) Uani 0.50 1 d PD B 2
O4' O 0.4404(15) 0.2891(6) 0.6205(5) 0.241(7) Uani 0.50 1 d PD B 2
Cu Cu 0.30495(5) 0.05822(2) 0.615011(12) 0.05609(18) Uani 1 1 d . . .
H5A H 0.261(7) 0.3670(12) 0.6160(12) 0.056(13) Uiso 0.50 1 d PD . .
H5B H 0.232(8) 0.324(2) 0.6458(5) 0.056(13) Uiso 0.50 1 d PD . .

loop_
_atom_site_aniso_label
_atom_site_aniso_U_11
_atom_site_aniso_U_22
_atom_site_aniso_U_33
_atom_site_aniso_U_23
_atom_site_aniso_U_13
_atom_site_aniso_U_12
C1 0.0434(16) 0.093(2) 0.0528(17) 0.0056(16) 0.0046(13) 0.0001(16)
C2 0.0440(16) 0.105(3) 0.0521(17) 0.0147(18) 0.0060(14) -0.0003(18)
C3 0.066(2) 0.099(3) 0.072(2) 0.017(2) 0.0052(19) -0.018(2)
C4 0.097(3) 0.102(3) 0.097(3) 0.032(3) 0.001(3) -0.019(3)
C5 0.104(4) 0.115(4) 0.115(4) 0.048(3) 0.001(3) -0.013(3)
C6 0.075(3) 0.160(5) 0.065(2) 0.039(3) -0.005(2) 0.001(3)
C7 0.053(2) 0.120(3) 0.0523(18) 0.012(2) 0.0011(15) -0.002(2)
C8 0.0497(18) 0.131(3) 0.0499(17) 0.002(2) -0.0031(16) 0.015(2)
C9 0.064(2) 0.177(5) 0.051(2) -0.015(3) -0.0032(17) 0.019(3)
C10 0.076(3) 0.208(7) 0.066(3) -0.040(4) -0.008(2) 0.041(4)
C11 0.089(3) 0.144(5) 0.104(4) -0.051(3) -0.029(3) 0.032(3)
C12 0.077(3) 0.103(3) 0.076(2) -0.025(2) -0.017(2) 0.014(2)
C13 0.0455(17) 0.102(3) 0.0556(18) -0.0107(18) -0.0062(15) 0.0133(17)
C14 0.0436(16) 0.078(2) 0.0505(16) -0.0044(15) 0.0010(13) 0.0005(15)
C15 0.0574(19) 0.071(2) 0.0599(18) -0.0082(16) -0.0011(15) 0.0061(16)
C16 0.0445(16) 0.0645(19) 0.0612(18) 0.0077(15) 0.0044(14) 0.0033(14)
C17 0.068(2) 0.068(2) 0.082(2) 0.0049(18) 0.0017(19) 0.0122(18)
C18 0.060(2) 0.082(3) 0.099(3) 0.023(2) -0.011(2) 0.0116(19)
C19 0.0516(19) 0.106(3) 0.072(2) 0.015(2) -0.0069(17) 0.004(2)
C20 0.0502(18) 0.096(3) 0.0604(19) -0.0009(18) -0.0042(15) 0.0029(18)
C21 0.0521(16) 0.0420(14) 0.0492(15) -0.0051(11) 0.0053(13) 0.0022(12)
C22 0.0442(14) 0.0579(17) 0.0482(15) -0.0148(13) 0.0058(12) -0.0002(13)
C23 0.0549(17) 0.079(2) 0.0617(19) -0.0243(16) 0.0173(16) -0.0174(17)
C24 0.0456(18) 0.131(4) 0.073(2) -0.049(3) 0.0057(17) -0.020(2)
C25 0.061(2) 0.120(3) 0.064(2) -0.032(2) -0.0101(18) 0.006(2)
C26 0.066(2) 0.085(2) 0.0560(18) -0.0126(17) -0.0148(16) 0.0138(18)
C27 0.0495(16) 0.0605(17) 0.0467(15) -0.0090(13) -0.0008(13) 0.0049(14)
C28 0.0507(16) 0.0552(16) 0.0493(16) 0.0072(13) -0.0034(13) 0.0019(13)
C29 0.079(2) 0.076(2) 0.0540(18) 0.0131(16) 0.0041(17) -0.0006(19)
C30 0.087(3) 0.089(3) 0.077(3) 0.028(2) 0.016(2) -0.020(2)
C31 0.077(3) 0.077(3) 0.082(3) 0.020(2) -0.007(2) -0.028(2)
C32 0.062(2) 0.0574(18) 0.0655(19) 0.0115(15) -0.0101(16) -0.0100(15)
C33 0.0450(15) 0.0477(15) 0.0539(15) 0.0059(12) -0.0060(13) 0.0034(12)
C34 0.0484(15) 0.0466(15) 0.0503(15) -0.0031(12) -0.0033(13) 0.0025(12)
C35 0.0443(15) 0.0554(16) 0.0528(16) -0.0017(13) -0.0076(13) 0.0027(13)
C36 0.0555(17) 0.0541(16) 0.0435(15) -0.0065(12) -0.0040(13) 0.0075(14)
C37 0.0556(18) 0.068(2) 0.0582(17) -0.0105(15) -0.0110(15) 0.0131(16)
C38 0.080(3) 0.072(2) 0.069(2) -0.0077(18) -0.017(2) 0.029(2)
C39 0.107(3) 0.062(2) 0.070(2) 0.0126(18) -0.002(2) 0.022(2)
C40 0.083(3) 0.065(2) 0.069(2) 0.0121(17) 0.0069(19) 0.0123(19)
N1 0.0414(13) 0.0674(15) 0.0476(13) 0.0002(11) 0.0009(10) 0.0010(11)
N2 0.0433(13) 0.0738(17) 0.0533(14) 0.0004(13) 0.0006(11) 0.0055(12)
N3 0.0413(12) 0.0426(11) 0.0430(12) -0.0029(9) -0.0013(9) 0.0004(9)
N4 0.0620(16) 0.0579(14) 0.0526(13) 0.0043(12) 0.0066(13) 0.0107(13)
O5 0.147(8) 0.115(6) 0.201(9) 0.033(6) -0.051(8) -0.046(6)
Cl1 0.0801(6) 0.0775(6) 0.0655(5) 0.0032(4) -0.0040(4) -0.0227(5)
Cl2 0.082(3) 0.0592(17) 0.079(2) 0.0006(15) 0.0018(19) 0.010(2)
O1 0.154(11) 0.213(15) 0.191(14) -0.071(11) 0.054(10) 0.077(11)
O2 0.28(2) 0.163(10) 0.098(7) 0.082(8) -0.027(9) -0.026(11)
O3 0.166(13) 0.067(8) 0.175(14) 0.003(8) 0.020(9) -0.056(8)
O4 0.108(6) 0.099(5) 0.252(12) 0.019(6) -0.051(7) -0.024(5)
Cl2' 0.099(4) 0.0567(17) 0.084(3) -0.0041(18) 0.013(2) -0.003(3)
O1' 0.270(19) 0.108(8) 0.093(6) -0.047(6) 0.076(9) -0.087(10)
O2' 0.241(15) 0.125(8) 0.138(10) -0.056(7) 0.133(11) -0.080(9)
O3' 0.173(14) 0.075(8) 0.101(7) -0.018(6) -0.026(8) 0.011(7)
O4' 0.209(15) 0.182(11) 0.33(2) 0.036(12) -0.115(14) -0.033(10)
Cu 0.0479(3) 0.0650(3) 0.0553(3) 0.0008(2) 0.0027(2) 0.0064(2)

loop_
_atom_type_symbol
_atom_type_description
_atom_type_scat_dispersion_real
_atom_type_scat_dispersion_imag
_atom_type_scat_source
C C 0.0181 0.0091 'International Tables Vol C Tables 4.2.6.8 and 6.1.1.4'
H H 0.0000 0.0000 'International Tables Vol C Tables 4.2.6.8 and 6.1.1.4'
N N 0.0311 0.0180 'International Tables Vol C Tables 4.2.6.8 and 6.1.1.4'
O O 0.0492 0.0322 'International Tables Vol C Tables 4.2.6.8 and 6.1.1.4'
Cl Cl 0.3639 0.7018 'International Tables Vol C Tables 4.2.6.8 and 6.1.1.4'
Cu Cu -1.9646 0.5888 'International Tables Vol C Tables 4.2.6.8 and 6.1.1.4'

loop_
_geom_angle_atom_site_label_1
_geom_angle_atom_site_label_2
_geom_angle_atom_site_label_3
_geom_angle
_geom_angle_site_symmetry_1
_geom_angle_site_symmetry_3
_geom_angle_publ_flag
C2 C1 N1 114.7(3) . . ?
C2 C1 H1A 108.6 . . ?
N1 C1 H1A 108.6 . . ?
C2 C1 H1B 108.6 . . ?
N1 C1 H1B 108.6 . . ?
H1A C1 H1B 107.6 . . ?
C3 C2 C7 118.8(4) . . ?
C3 C2 C1 121.2(3) . . ?
C7 C2 C1 119.7(4) . . ?
C4 C3 C2 121.5(4) . . ?
C4 C3 H3 119.3 . . ?
C2 C3 H3 119.3 . . ?
C5 C4 C3 121.0(5) . . ?
C5 C4 H4 119.5 . . ?
C3 C4 H4 119.5 . . ?
C4 C5 C6 119.2(5) . . ?
C4 C5 H5 120.4 . . ?
C6 C5 H5 120.4 . . ?
C5 C6 C7 121.7(4) . . ?
C5 C6 H6 119.1 . . ?
C7 C6 H6 119.1 . . ?
C2 C7 C6 117.7(4) . . ?
C2 C7 C8 119.9(4) . . ?
C6 C7 C8 122.3(4) . . ?
C9 C8 C13 118.2(5) . . ?
C9 C8 C7 120.6(4) . . ?
C13 C8 C7 121.2(3) . . ?
C10 C9 C8 119.9(5) . . ?
C10 C9 H9 120.0 . . ?
C8 C9 H9 120.0 . . ?
C9 C10 C11 122.4(5) . . ?
C9 C10 H10 118.8 . . ?
C11 C10 H10 118.8 . . ?
C10 C11 C12 118.7(5) . . ?
C10 C11 H11 120.6 . . ?
C12 C11 H11 120.6 . . ?
C13 C12 C11 119.7(5) . . ?
C13 C12 H12 120.2 . . ?
C11 C12 H12 120.2 . . ?
C12 C13 C8 121.0(4) . . ?
C12 C13 C14 121.0(4) . . ?
C8 C13 C14 117.9(3) . . ?
N1 C14 C13 113.5(2) . . ?
N1 C14 H14A 108.9 . . ?
C13 C14 H14A 108.9 . . ?
N1 C14 H14B 108.9 . . ?
C13 C14 H14B 108.9 . . ?
H14A C14 H14B 107.7 . . ?
N1 C15 C16 111.1(3) . . ?
N1 C15 H15A 109.4 . . ?
C16 C15 H15A 109.4 . . ?
N1 C15 H15B 109.4 . . ?
C16 C15 H15B 109.4 . . ?
H15A C15 H15B 108.0 . . ?
N2 C16 C17 121.4(3) . . ?
N2 C16 C15 115.3(3) . . ?
C17 C16 C15 123.3(3) . . ?
C16 C17 C18 118.8(4) . . ?
C16 C17 H17 120.6 . . ?
C18 C17 H17 120.6 . . ?
C19 C18 C17 119.7(4) . . ?
C19 C18 H18 120.2 . . ?
C17 C18 H18 120.2 . . ?
C18 C19 C20 118.9(4) . . ?
C18 C19 H19 120.6 . . ?
C20 C19 H19 120.6 . . ?
N2 C20 C19 121.6(4) . . ?
N2 C20 H20 119.2 . . ?
C19 C20 H20 119.2 . . ?
N3 C21 C22 115.0(2) . . ?
N3 C21 H21A 108.5 . . ?
C22 C21 H21A 108.5 . . ?
N3 C21 H21B 108.5 . . ?
C22 C21 H21B 108.5 . . ?
H21A C21 H21B 107.5 . . ?
C23 C22 C27 119.2(3) . . ?
C23 C22 C21 120.9(3) . . ?
C27 C22 C21 119.6(3) . . ?
C22 C23 C24 119.8(4) . . ?
C22 C23 H23 120.1 . . ?
C24 C23 H23 120.1 . . ?
C25 C24 C23 120.8(3) . . ?
C25 C24 H24 119.6 . . ?
C23 C24 H24 119.6 . . ?
C26 C25 C24 119.4(4) . . ?
C26 C25 H25 120.3 . . ?
C24 C25 H25 120.3 . . ?
C25 C26 C27 121.5(4) . . ?
C25 C26 H26 119.3 . . ?
C27 C26 H26 119.3 . . ?
C22 C27 C26 119.2(3) . . ?
C22 C27 C28 120.2(3) . . ?
C26 C27 C28 120.6(3) . . ?
C29 C28 C33 118.7(3) . . ?
C29 C28 C27 121.7(3) . . ?
C33 C28 C27 119.6(3) . . ?
C30 C29 C28 120.4(3) . . ?
C30 C29 H29 119.8 . . ?
C28 C29 H29 119.8 . . ?
C31 C30 C29 120.6(4) . . ?
C31 C30 H30 119.7 . . ?
C29 C30 H30 119.7 . . ?
C30 C31 C32 120.2(3) . . ?
C30 C31 H31 119.9 . . ?
C32 C31 H31 119.9 . . ?
C31 C32 C33 120.7(3) . . ?
C31 C32 H32 119.7 . . ?
C33 C32 H32 119.7 . . ?
C32 C33 C28 119.5(3) . . ?
C32 C33 C34 121.1(3) . . ?
C28 C33 C34 119.4(3) . . ?
N3 C34 C33 113.9(2) . . ?
N3 C34 H34A 108.8 . . ?
C33 C34 H34A 108.8 . . ?
N3 C34 H34B 108.8 . . ?
C33 C34 H34B 108.8 . . ?
H34A C34 H34B 107.7 . . ?
N3 C35 C36 110.2(2) . . ?
N3 C35 H35A 109.6 . . ?
C36 C35 H35A 109.6 . . ?
N3 C35 H35B 109.6 . . ?
C36 C35 H35B 109.6 . . ?
H35A C35 H35B 108.1 . . ?
N4 C36 C37 121.7(3) . . ?
N4 C36 C35 115.2(3) . . ?
C37 C36 C35 123.2(3) . . ?
C36 C37 C38 118.9(4) . . ?
C36 C37 H37 120.5 . . ?
C38 C37 H37 120.5 . . ?
C39 C38 C37 118.9(4) . . ?
C39 C38 H38 120.5 . . ?
C37 C38 H38 120.5 . . ?
C38 C39 C40 120.5(3) . . ?
C38 C39 H39 119.7 . . ?
C40 C39 H39 119.7 . . ?
N4 C40 C39 121.0(4) . . ?
N4 C40 H40 119.5 . . ?
C39 C40 H40 119.5 . . ?
C15 N1 C14 110.0(2) . . ?
C15 N1 C1 108.7(2) . . ?
C14 N1 C1 110.9(2) . . ?
C15 N1 Cu 102.54(18) . . ?
C14 N1 Cu 116.38(17) . . ?
C1 N1 Cu 107.72(19) . . ?
C16 N2 C20 119.7(3) . . ?
C16 N2 Cu 116.6(2) . . ?
C20 N2 Cu 123.7(2) . . ?
C35 N3 C34 109.7(2) . . ?
C35 N3 C21 108.2(2) . . ?
C34 N3 C21 110.7(2) . . ?
C35 N3 Cu 100.97(16) . . ?
C34 N3 Cu 118.55(17) . . ?
C21 N3 Cu 107.95(16) . . ?
C36 N4 C40 119.0(3) . . ?
C36 N4 Cu 115.76(19) . . ?
C40 N4 Cu 125.3(3) . . ?
H5A O5 H5B 108.8(17) . . ?
O1 Cl2 O4 111.3(10) . . ?
O1 Cl2 O3 103.5(15) . . ?
O4 Cl2 O3 112.1(11) . . ?
O1 Cl2 O2 100.2(13) . . ?
O4 Cl2 O2 115.2(11) . . ?
O3 Cl2 O2 113.2(13) . . ?
O1' Cl2' O3' 117.4(11) . . ?
O1' Cl2' O2' 109.6(9) . . ?
O3' Cl2' O2' 107.1(13) . . ?
O1' Cl2' O4' 114.7(11) . . ?
O3' Cl2' O4' 100.7(11) . . ?
O2' Cl2' O4' 106.6(11) . . ?
N2 Cu N4 170.11(12) . . ?
N2 Cu N1 80.63(10) . . ?
N4 Cu N1 95.85(10) . . ?
N2 Cu N3 94.87(10) . . ?
N4 Cu N3 79.35(10) . . ?
N1 Cu N3 123.86(9) . . ?
N2 Cu Cl1 92.93(9) . . ?
N4 Cu Cl1 96.86(9) . . ?
N1 Cu Cl1 118.55(7) . . ?
N3 Cu Cl1 117.55(6) . . ?

loop_
_geom_bond_atom_site_label_1
_geom_bond_atom_site_label_2
_geom_bond_distance
_geom_bond_site_symmetry_2
_geom_bond_publ_flag
C1 C2 1.501(5) . ?
C1 N1 1.517(4) . ?
C1 H1A 0.9700 . ?
C1 H1B 0.9700 . ?
C2 C3 1.392(6) . ?
C2 C7 1.404(5) . ?
C3 C4 1.373(6) . ?
C3 H3 0.9300 . ?
C4 C5 1.360(7) . ?
C4 H4 0.9300 . ?
C5 C6 1.374(7) . ?
C5 H5 0.9300 . ?
C6 C7 1.423(6) . ?
C6 H6 0.9300 . ?
C7 C8 1.464(6) . ?
C8 C9 1.399(5) . ?
C8 C13 1.414(5) . ?
C9 C10 1.370(8) . ?
C9 H9 0.9300 . ?
C10 C11 1.373(8) . ?
C10 H10 0.9300 . ?
C11 C12 1.410(6) . ?
C11 H11 0.9300 . ?
C12 C13 1.379(5) . ?
C12 H12 0.9300 . ?
C13 C14 1.510(4) . ?
C14 N1 1.492(4) . ?
C14 H14A 0.9700 . ?
C14 H14B 0.9700 . ?
C15 N1 1.475(4) . ?
C15 C16 1.507(5) . ?
C15 H15A 0.9700 . ?
C15 H15B 0.9700 . ?
C16 N2 1.328(4) . ?
C16 C17 1.377(5) . ?
C17 C18 1.380(5) . ?
C17 H17 0.9300 . ?
C18 C19 1.364(6) . ?
C18 H18 0.9300 . ?
C19 C20 1.374(5) . ?
C19 H19 0.9300 . ?
C20 N2 1.341(4) . ?
C20 H20 0.9300 . ?
C21 N3 1.499(3) . ?
C21 C22 1.501(4) . ?
C21 H21A 0.9700 . ?
C21 H21B 0.9700 . ?
C22 C23 1.394(4) . ?
C22 C27 1.397(4) . ?
C23 C24 1.397(5) . ?
C23 H23 0.9300 . ?
C24 C25 1.376(6) . ?
C24 H24 0.9300 . ?
C25 C26 1.362(5) . ?
C25 H25 0.9300 . ?
C26 C27 1.402(4) . ?
C26 H26 0.9300 . ?
C27 C28 1.468(4) . ?
C28 C29 1.393(4) . ?
C28 C33 1.406(4) . ?
C29 C30 1.388(5) . ?
C29 H29 0.9300 . ?
C30 C31 1.358(6) . ?
C30 H30 0.9300 . ?
C31 C32 1.379(5) . ?
C31 H31 0.9300 . ?
C32 C33 1.387(4) . ?
C32 H32 0.9300 . ?
C33 C34 1.509(4) . ?
C34 N3 1.490(3) . ?
C34 H34A 0.9700 . ?
C34 H34B 0.9700 . ?
C35 N3 1.485(3) . ?
C35 C36 1.498(4) . ?
C35 H35A 0.9700 . ?
C35 H35B 0.9700 . ?
C36 N4 1.341(4) . ?
C36 C37 1.378(4) . ?
C37 C38 1.384(5) . ?
C37 H37 0.9300 . ?
C38 C39 1.352(6) . ?
C38 H38 0.9300 . ?
C39 C40 1.370(6) . ?
C39 H39 0.9300 . ?
C40 N4 1.348(4) . ?
C40 H40 0.9300 . ?
N1 Cu 2.178(2) . ?
N2 Cu 1.972(3) . ?
N3 Cu 2.197(2) . ?
N4 Cu 1.988(3) . ?
O5 H5A 0.898(10) . ?
O5 H5B 0.896(10) . ?
Cl1 Cu 2.3304(10) . ?
Cl2 O1 1.357(11) . ?
Cl2 O4 1.376(9) . ?
Cl2 O3 1.385(10) . ?
Cl2 O2 1.386(9) . ?
Cl2' O1' 1.381(10) . ?
Cl2' O3' 1.391(12) . ?
Cl2' O2' 1.393(10) . ?
Cl2' O4' 1.413(11) . ?

loop_
_geom_hbond_atom_site_label_D
_geom_hbond_atom_site_label_H
_geom_hbond_atom_site_label_A
_geom_hbond_distance_DH
_geom_hbond_distance_HA
_geom_hbond_distance_DA
_geom_hbond_angle_DHA
_geom_hbond_site_symmetry_A
O5 H5A Cl1 0.898(10) 2.369(15) 3.266(8) 176(6) 7_665

loop_
_geom_torsion_atom_site_label_1
_geom_torsion_atom_site_label_2
_geom_torsion_atom_site_label_3
_geom_torsion_atom_site_label_4
_geom_torsion
_geom_torsion_site_symmetry_1
_geom_torsion_site_symmetry_2
_geom_torsion_site_symmetry_3
_geom_torsion_site_symmetry_4
_geom_torsion_publ_flag
N1 C1 C2 C3 -111.8(4) . . . . ?
N1 C1 C2 C7 73.9(4) . . . . ?
C7 C2 C3 C4 -1.4(6) . . . . ?
C1 C2 C3 C4 -175.8(4) . . . . ?
C2 C3 C4 C5 0.0(7) . . . . ?
C3 C4 C5 C6 1.0(8) . . . . ?
C4 C5 C6 C7 -0.6(8) . . . . ?
C3 C2 C7 C6 1.7(5) . . . . ?
C1 C2 C7 C6 176.1(3) . . . . ?
C3 C2 C7 C8 -179.1(3) . . . . ?
C1 C2 C7 C8 -4.7(5) . . . . ?
C5 C6 C7 C2 -0.7(6) . . . . ?
C5 C6 C7 C8 -179.9(4) . . . . ?
C2 C7 C8 C9 133.2(4) . . . . ?
C6 C7 C8 C9 -47.7(5) . . . . ?
C2 C7 C8 C13 -45.0(5) . . . . ?
C6 C7 C8 C13 134.1(4) . . . . ?
C13 C8 C9 C10 0.9(6) . . . . ?
C7 C8 C9 C10 -177.3(4) . . . . ?
C8 C9 C10 C11 -0.9(7) . . . . ?
C9 C10 C11 C12 -0.2(7) . . . . ?
C10 C11 C12 C13 1.3(7) . . . . ?
C11 C12 C13 C8 -1.3(6) . . . . ?
C11 C12 C13 C14 179.5(3) . . . . ?
C9 C8 C13 C12 0.2(5) . . . . ?
C7 C8 C13 C12 178.4(3) . . . . ?
C9 C8 C13 C14 179.4(3) . . . . ?
C7 C8 C13 C14 -2.3(5) . . . . ?
C12 C13 C14 N1 -104.3(4) . . . . ?
C8 C13 C14 N1 76.4(4) . . . . ?
N1 C15 C16 N2 -29.1(4) . . . . ?
N1 C15 C16 C17 153.2(3) . . . . ?
N2 C16 C17 C18 -1.3(5) . . . . ?
C15 C16 C17 C18 176.3(3) . . . . ?
C16 C17 C18 C19 1.0(6) . . . . ?
C17 C18 C19 C20 0.5(6) . . . . ?
C18 C19 C20 N2 -1.9(6) . . . . ?
N3 C21 C22 C23 -111.3(3) . . . . ?
N3 C21 C22 C27 74.9(3) . . . . ?
C27 C22 C23 C24 -1.6(5) . . . . ?
C21 C22 C23 C24 -175.5(3) . . . . ?
C22 C23 C24 C25 -0.3(5) . . . . ?
C23 C24 C25 C26 2.4(6) . . . . ?
C24 C25 C26 C27 -2.6(5) . . . . ?
C23 C22 C27 C26 1.4(4) . . . . ?
C21 C22 C27 C26 175.4(3) . . . . ?
C23 C22 C27 C28 -179.9(3) . . . . ?
C21 C22 C27 C28 -6.0(4) . . . . ?
C25 C26 C27 C22 0.7(5) . . . . ?
C25 C26 C27 C28 -177.9(3) . . . . ?
C22 C27 C28 C29 135.2(3) . . . . ?
C26 C27 C28 C29 -46.2(4) . . . . ?
C22 C27 C28 C33 -46.2(4) . . . . ?
C26 C27 C28 C33 132.4(3) . . . . ?
C33 C28 C29 C30 -0.3(5) . . . . ?
C27 C28 C29 C30 178.3(3) . . . . ?
C28 C29 C30 C31 -1.2(6) . . . . ?
C29 C30 C31 C32 1.0(6) . . . . ?
C30 C31 C32 C33 0.7(6) . . . . ?
C31 C32 C33 C28 -2.2(5) . . . . ?
C31 C32 C33 C34 179.6(3) . . . . ?
C29 C28 C33 C32 1.9(4) . . . . ?
C27 C28 C33 C32 -176.7(3) . . . . ?
C29 C28 C33 C34 -179.8(3) . . . . ?
C27 C28 C33 C34 1.6(4) . . . . ?
C32 C33 C34 N3 -107.7(3) . . . . ?
C28 C33 C34 N3 74.0(3) . . . . ?
N3 C35 C36 N4 -30.5(3) . . . . ?
N3 C35 C36 C37 149.0(3) . . . . ?
N4 C36 C37 C38 0.9(5) . . . . ?
C35 C36 C37 C38 -178.5(3) . . . . ?
C36 C37 C38 C39 -0.3(5) . . . . ?
C37 C38 C39 C40 -0.1(6) . . . . ?
C38 C39 C40 N4 -0.3(6) . . . . ?
C16 C15 N1 C14 162.6(3) . . . . ?
C16 C15 N1 C1 -75.7(3) . . . . ?
C16 C15 N1 Cu 38.2(3) . . . . ?
C13 C14 N1 C15 72.3(3) . . . . ?
C13 C14 N1 C1 -48.1(4) . . . . ?
C13 C14 N1 Cu -171.7(2) . . . . ?
C2 C1 N1 C15 -160.8(3) . . . . ?
C2 C1 N1 C14 -39.6(4) . . . . ?
C2 C1 N1 Cu 88.8(3) . . . . ?
C17 C16 N2 C20 -0.1(5) . . . . ?
C15 C16 N2 C20 -177.8(3) . . . . ?
C17 C16 N2 Cu 178.6(3) . . . . ?
C15 C16 N2 Cu 0.9(4) . . . . ?
C19 C20 N2 C16 1.7(5) . . . . ?
C19 C20 N2 Cu -176.9(3) . . . . ?
C36 C35 N3 C34 169.1(2) . . . . ?
C36 C35 N3 C21 -70.0(3) . . . . ?
C36 C35 N3 Cu 43.2(2) . . . . ?
C33 C34 N3 C35 70.3(3) . . . . ?
C33 C34 N3 C21 -49.1(3) . . . . ?
C33 C34 N3 Cu -174.57(18) . . . . ?
C22 C21 N3 C35 -158.2(2) . . . . ?
C22 C21 N3 C34 -37.9(3) . . . . ?
C22 C21 N3 Cu 93.4(2) . . . . ?
C37 C36 N4 C40 -1.2(4) . . . . ?
C35 C36 N4 C40 178.3(3) . . . . ?
C37 C36 N4 Cu 177.5(2) . . . . ?
C35 C36 N4 Cu -2.9(3) . . . . ?
C39 C40 N4 C36 0.9(5) . . . . ?
C39 C40 N4 Cu -177.8(3) . . . . ?
C16 N2 Cu N4 -52.7(7) . . . . ?
C20 N2 Cu N4 125.9(6) . . . . ?
C16 N2 Cu N1 17.1(2) . . . . ?
C20 N2 Cu N1 -164.3(3) . . . . ?
C16 N2 Cu N3 -106.5(2) . . . . ?
C20 N2 Cu N3 72.2(3) . . . . ?
C16 N2 Cu Cl1 135.5(2) . . . . ?
C20 N2 Cu Cl1 -45.8(3) . . . . ?
C36 N4 Cu N2 -32.4(7) . . . . ?
C40 N4 Cu N2 146.3(6) . . . . ?
C36 N4 Cu N1 -100.9(2) . . . . ?
C40 N4 Cu N1 77.8(3) . . . . ?
C36 N4 Cu N3 22.5(2) . . . . ?
C40 N4 Cu N3 -158.8(3) . . . . ?
C36 N4 Cu Cl1 139.3(2) . . . . ?
C40 N4 Cu Cl1 -42.0(3) . . . . ?
C15 N1 Cu N2 -29.90(19) . . . . ?
C14 N1 Cu N2 -150.1(2) . . . . ?
C1 N1 Cu N2 84.7(2) . . . . ?
C15 N1 Cu N4 140.77(19) . . . . ?
C14 N1 Cu N4 20.6(2) . . . . ?
C1 N1 Cu N4 -104.6(2) . . . . ?
C15 N1 Cu N3 59.7(2) . . . . ?
C14 N1 Cu N3 -60.5(2) . . . . ?
C1 N1 Cu N3 174.27(17) . . . . ?
C15 N1 Cu Cl1 -118.14(18) . . . . ?
C14 N1 Cu Cl1 121.7(2) . . . . ?
C1 N1 Cu Cl1 -3.6(2) . . . . ?
C35 N3 Cu N2 136.63(17) . . . . ?
C34 N3 Cu N2 16.8(2) . . . . ?
C21 N3 Cu N2 -110.01(18) . . . . ?
C35 N3 Cu N4 -35.27(17) . . . . ?
C34 N3 Cu N4 -155.1(2) . . . . ?
C21 N3 Cu N4 78.09(18) . . . . ?
C35 N3 Cu N1 54.65(19) . . . . ?
C34 N3 Cu N1 -65.2(2) . . . . ?
C21 N3 Cu N1 168.02(16) . . . . ?
C35 N3 Cu Cl1 -127.50(14) . . . . ?
C34 N3 Cu Cl1 112.70(17) . . . . ?
C21 N3 Cu Cl1 -14.14(18) . . . . ?
